data_4342763
loop_
_publ_author_name
'Sotnik, Svetlana A.'
'Polunin, Ruslan A.'
'Kiskin, Mikhail A.'
'Kirillov, Alexander M.'
'Dorofeeva, Victoria N.'
'Gavrilenko, Konstantin S.'
'Eremenko, Igor L.'
'Novotortsev, Vladimir M.'
'Kolotilov, Sergey V.'

_publ_section_title
;
 Heterometallic Coordination Polymers Assembled from Trigonal Trinuclear
 Fe2Ni-Pivalate Blocks and Polypyridine Spacers: Topological Diversity,
 Sorption, and Catalytic Properties.
;
_journal_issue 11
_journal_name_full 'Inorganic chemistry'
_journal_page_first 5169
_journal_page_last 5181
_journal_paper_doi 10.1021/ic503061z
_journal_volume 54
_journal_year 2015
_chemical_formula_sum 'C48 H66 Fe2 N6 Ni O13'
_chemical_formula_weight 1105.48
_chemical_name_systematic
;
 ?
;
_space_group_IT_number 163
_symmetry_cell_setting trigonal
_symmetry_space_group_name_Hall '-P 3 2c'
_symmetry_space_group_name_H-M 'P -3 1 c'
_atom_sites_solution_hydrogens geom
_atom_sites_solution_primary direct
_atom_sites_solution_secondary difmap
_audit_creation_method SHELXL-97
_cell_angle_alpha 90.00
_cell_angle_beta 90.00
_cell_angle_gamma 120.00
_cell_formula_units_Z 2
_cell_length_a 16.667(5)
_cell_length_b 16.667(5)
_cell_length_c 14.966(4)
_cell_measurement_temperature 150(2)
_cell_volume 3600.4(18)
_computing_cell_refinement 'Bruker SAINT'
_computing_data_collection 'Bruker APEX2'
_computing_data_reduction 'Bruker SAINT'
_computing_molecular_graphics 'Bruker SHELXTL'
_computing_publication_material 'Bruker SHELXTL'
_computing_structure_refinement 'SHELXL-97 (Sheldrick, 1997)'
_computing_structure_solution 'SHELXS-97 (Sheldrick, 1997)'
_diffrn_ambient_temperature 150(2)
_diffrn_measured_fraction_theta_full 1.000
_diffrn_measured_fraction_theta_max 1.000
_diffrn_measurement_device_type 'Bruker APEX-II CCD'
_diffrn_measurement_method '\f and \w scans'
_diffrn_radiation_monochromator graphite
_diffrn_radiation_source 'fine-focus sealed tube'
_diffrn_radiation_type MoK\a
_diffrn_radiation_wavelength 0.71073
_diffrn_reflns_av_R_equivalents 0.1502
_diffrn_reflns_av_sigmaI/netI 0.0632
_diffrn_reflns_limit_h_max 18
_diffrn_reflns_limit_h_min -18
_diffrn_reflns_limit_k_max 18
_diffrn_reflns_limit_k_min -18
_diffrn_reflns_limit_l_max 16
_diffrn_reflns_limit_l_min -16
_diffrn_reflns_number 19891
_diffrn_reflns_theta_full 23.31
_diffrn_reflns_theta_max 23.31
_diffrn_reflns_theta_min 1.41
_exptl_absorpt_coefficient_mu 0.705
_exptl_crystal_colour yellow
_exptl_crystal_density_diffrn 1.020
_exptl_crystal_density_method 'not measured'
_exptl_crystal_description prism
_exptl_crystal_F_000 1160
_exptl_crystal_size_max 0.15
_exptl_crystal_size_mid 0.1
_exptl_crystal_size_min 0.1
_refine_diff_density_max 1.269
_refine_diff_density_min -0.728
_refine_diff_density_rms 0.299
_refine_ls_extinction_method none
_refine_ls_goodness_of_fit_ref 1.206
_refine_ls_hydrogen_treatment constr
_refine_ls_matrix_type full
_refine_ls_number_parameters 121
_refine_ls_number_reflns 1751
_refine_ls_number_restraints 7
_refine_ls_restrained_S_all 1.207
_refine_ls_R_factor_all 0.1183
_refine_ls_R_factor_gt 0.0752
_refine_ls_shift/su_max 0.000
_refine_ls_shift/su_mean 0.000
_refine_ls_structure_factor_coef Fsqd
_refine_ls_weighting_details 'calc w=1/[\s^2^(Fo^2^)+(0.1475P)^2^+3.6171P] where P=(Fo^2^+2Fc^2^)/3'
_refine_ls_weighting_scheme calc
_refine_ls_wR_factor_gt 0.2301
_refine_ls_wR_factor_ref 0.2651
_reflns_number_gt 1166
_reflns_number_total 1751
_reflns_threshold_expression >2sigma(I)
_cod_data_source_file ic503061z_si_001.cif
_cod_data_source_block compound2
_cod_depositor_comments 'Adding full bibliography for 4342759--4342763.cif.'
_cod_original_cell_volume 3600.3(18)
_cod_original_sg_symbol_H-M P-31c
_cod_database_code 4342763

loop_
_symmetry_equiv_pos_as_xyz
'x, y, z'
'-y, x-y, z'
'-y, -x, -z+1/2'
'-x+y, -x, z'
'x, x-y, -z+1/2'
'-x+y, y, -z+1/2'
'-x, -y, -z'
'y, -x+y, -z'
'y, x, z-1/2'
'x-y, x, -z'
'-x, -x+y, z-1/2'
'x-y, -y, z-1/2'

loop_
_atom_site_label
_atom_site_type_symbol
_atom_site_fract_x
_atom_site_fract_y
_atom_site_fract_z
_atom_site_U_iso_or_equiv
_atom_site_adp_type
_atom_site_occupancy
_atom_site_symmetry_multiplicity
_atom_site_calc_flag
_atom_site_refinement_flags
_atom_site_disorder_assembly
_atom_site_disorder_group
C6C C 0.8770(18) 0.214(3) 0.432(2) 0.124(10) Uiso 0.50 1 d PD A 1
H6C1 H 0.9244 0.2770 0.4150 0.187 Uiso 0.50 1 calc PR A 1
H6C2 H 0.8631 0.1725 0.3807 0.187 Uiso 0.50 1 calc PR A 1
H6C3 H 0.8998 0.1926 0.4816 0.187 Uiso 0.50 1 calc PR A 1
C6D C 0.779(4) 0.1206(19) 0.442(3) 0.19(2) Uani 0.50 1 d PD A 2
H6D1 H 0.7151 0.0763 0.4232 0.282 Uiso 0.50 1 calc PR A 2
H6D2 H 0.7943 0.0977 0.4953 0.282 Uiso 0.50 1 calc PR A 2
H6D3 H 0.8215 0.1278 0.3932 0.282 Uiso 0.50 1 calc PR A 2
C6E C 0.755(5) 0.256(5) 0.5374(16) 0.27(4) Uani 0.50 1 d PD A 2
H6E1 H 0.6871 0.2227 0.5404 0.409 Uiso 0.50 1 calc PR A 2
H6E2 H 0.7778 0.3216 0.5251 0.409 Uiso 0.50 1 calc PR A 2
H6E3 H 0.7800 0.2498 0.5946 0.409 Uiso 0.50 1 calc PR A 2
C6F C 0.849(2) 0.2939(16) 0.525(2) 0.123(11) Uiso 0.50 1 d PD A 1
H6F1 H 0.8926 0.3480 0.4902 0.184 Uiso 0.50 1 calc PR A 1
H6F2 H 0.8831 0.2743 0.5641 0.184 Uiso 0.50 1 calc PR A 1
H6F3 H 0.8102 0.3101 0.5617 0.184 Uiso 0.50 1 calc PR A 1
C1 C 0.4341(5) 0.0039(5) 0.2498(6) 0.044(2) Uani 1 1 d . . .
H1 H 0.4016 0.0373 0.2501 0.053 Uiso 1 1 calc R . .
C2 C 0.3834(5) -0.0921(5) 0.2490(6) 0.043(2) Uani 1 1 d . . .
H2 H 0.3176 -0.1237 0.2478 0.051 Uiso 1 1 calc R . .
C3 C 0.4298(3) -0.1404(6) 0.2500 0.023(2) Uani 1 2 d S . .
C4 C 0.3786(3) -0.2427(7) 0.2500 0.024(2) Uani 1 2 d S . .
C5 C 0.7562(5) 0.2445(5) 0.3776(5) 0.0312(17) Uani 1 1 d . A .
C6 C 0.7866(6) 0.2140(6) 0.4614(6) 0.061(3) Uani 1 1 d D . .
C6A C 0.7098(16) 0.131(2) 0.506(2) 0.137(18) Uani 0.50 1 d PD A 1
H6A1 H 0.6585 0.1422 0.5185 0.206 Uiso 0.50 1 calc PR A 1
H6A2 H 0.7323 0.1194 0.5625 0.206 Uiso 0.50 1 calc PR A 1
H6A3 H 0.6883 0.0770 0.4671 0.206 Uiso 0.50 1 calc PR A 1
C6B C 0.8905(13) 0.2758(19) 0.482(2) 0.099(9) Uiso 0.50 1 d PD A 2
H6B1 H 0.9029 0.3375 0.5000 0.149 Uiso 0.50 1 calc PR A 2
H6B2 H 0.9268 0.2810 0.4287 0.149 Uiso 0.50 1 calc PR A 2
H6B3 H 0.9079 0.2481 0.5308 0.149 Uiso 0.50 1 calc PR A 2
N1 N 0.5255(2) 0.0510(5) 0.2500 0.026(2) Uani 1 2 d S . .
N2 N 0.2860(3) -0.2860(3) 0.2500 0.0219(18) Uani 1 2 d S . .
O1 O 0.6791(4) 0.1893(3) 0.3454(4) 0.0481(16) Uani 1 1 d . . .
O1M O 0.6667 0.3333 0.2500 0.023(3) Uani 1 6 d S . .
O2 O 0.8109(3) 0.3207(4) 0.3460(4) 0.0475(16) Uani 1 1 d . . .
Fe1 Fe 0.60137(4) 0.20275(9) 0.2500 0.0249(6) Uani 0.67 2 d SP . .
Ni1 Ni 0.60137(4) 0.20275(9) 0.2500 0.0249(6) Uani 0.33 2 d SP . .

loop_
_atom_site_aniso_label
_atom_site_aniso_U_11
_atom_site_aniso_U_22
_atom_site_aniso_U_33
_atom_site_aniso_U_23
_atom_site_aniso_U_13
_atom_site_aniso_U_12
C6D 0.31(6) 0.08(2) 0.19(4) -0.02(2) -0.18(4) 0.11(3)
C6E 0.46(9) 0.57(11) 0.013(14) -0.01(3) -0.01(3) 0.42(9)
C1 0.026(5) 0.022(4) 0.089(7) 0.000(4) 0.002(4) 0.014(4)
C2 0.023(4) 0.022(4) 0.080(7) 0.000(4) 0.003(4) 0.009(3)
C3 0.017(4) 0.013(5) 0.039(6) 0.000 0.004(4) 0.006(2)
C4 0.024(4) 0.021(5) 0.027(5) 0.000 0.001(4) 0.011(2)
C5 0.027(4) 0.026(4) 0.042(5) 0.004(4) -0.002(4) 0.014(4)
C6 0.049(6) 0.053(6) 0.063(6) 0.017(5) -0.022(5) 0.014(5)
C6A 0.078(19) 0.14(3) 0.12(3) 0.11(2) -0.030(17) -0.001(19)
N1 0.017(3) 0.016(4) 0.045(5) 0.000 0.001(3) 0.008(2)
N2 0.013(3) 0.013(3) 0.035(5) 0.001(3) 0.001(3) 0.003(3)
O1 0.037(3) 0.024(3) 0.073(4) 0.007(3) -0.025(3) 0.007(3)
O1M 0.019(4) 0.019(4) 0.031(7) 0.000 0.000 0.0095(18)
O2 0.022(3) 0.040(3) 0.069(4) 0.026(3) -0.006(3) 0.007(3)
Fe1 0.0183(7) 0.0189(8) 0.0376(9) 0.000 0.0004(5) 0.0095(4)
Ni1 0.0183(7) 0.0189(8) 0.0376(9) 0.000 0.0004(5) 0.0095(4)

loop_
_atom_type_symbol
_atom_type_description
_atom_type_scat_dispersion_real
_atom_type_scat_dispersion_imag
_atom_type_scat_source
C C 0.0033 0.0016 'International Tables Vol C Tables 4.2.6.8 and 6.1.1.4'
H H 0.0000 0.0000 'International Tables Vol C Tables 4.2.6.8 and 6.1.1.4'
N N 0.0061 0.0033 'International Tables Vol C Tables 4.2.6.8 and 6.1.1.4'
O O 0.0106 0.0060 'International Tables Vol C Tables 4.2.6.8 and 6.1.1.4'
Fe Fe 0.3463 0.8444 'International Tables Vol C Tables 4.2.6.8 and 6.1.1.4'
Ni Ni 0.3393 1.1124 'International Tables Vol C Tables 4.2.6.8 and 6.1.1.4'

loop_
_geom_angle_atom_site_label_1
_geom_angle_atom_site_label_2
_geom_angle_atom_site_label_3
_geom_angle
_geom_angle_site_symmetry_1
_geom_angle_site_symmetry_3
N1 C1 C2 122.9(7) . .
C3 C2 C1 118.8(7) . .
C2 C3 C2 118.7(9) 6_655 .
C2 C3 C4 120.7(5) 6_655 .
C2 C3 C4 120.7(5) . .
N2 C4 N2 124.4(9) . 4_655
N2 C4 C3 117.8(5) . .
N2 C4 C3 117.8(5) 4_655 .
O2 C5 O1 125.0(7) . .
O2 C5 C6 117.4(7) . .
O1 C5 C6 117.6(7) . .
C6A C6 C6D 63(2) . .
C6A C6 C5 113.7(11) . .
C6D C6 C5 107.8(12) . .
C6A C6 C6B 133.2(15) . .
C6D C6 C6B 103(2) . .
C5 C6 C6B 113.1(12) . .
C6A C6 C6F 114.6(15) . .
C6D C6 C6F 132.9(19) . .
C5 C6 C6F 114.3(14) . .
C6B C6 C6F 41.6(14) . .
C6A C6 C6E 76(3) . .
C6D C6 C6E 136(3) . .
C5 C6 C6E 101.9(13) . .
C6B C6 C6E 94(3) . .
C6F C6 C6E 53(2) . .
C6A C6 C6C 120(2) . .
C6D C6 C6C 63(2) . .
C5 C6 C6C 104.3(14) . .
C6B C6 C6C 45.5(13) . .
C6F C6 C6C 86.8(17) . .
C6E C6 C6C 138(2) . .
C1 N1 C1 118.0(8) . 6_655
C1 N1 Fe1 121.0(4) . .
C1 N1 Fe1 121.0(4) 6_655 .
C4 N2 C4 115.6(9) . 2_545
C5 O1 Fe1 132.6(5) . .
Ni1 O1M Fe1 0.00(4) 2_655 2_655
Ni1 O1M Fe1 120.0 2_655 .
Fe1 O1M Fe1 120.0 2_655 .
Ni1 O1M Ni1 120.0 2_655 4_665
Fe1 O1M Ni1 120.0 2_655 4_665
Fe1 O1M Ni1 120.0 . 4_665
Ni1 O1M Fe1 120.0 2_655 4_665
Fe1 O1M Fe1 120.0 2_655 4_665
Fe1 O1M Fe1 120.0 . 4_665
Ni1 O1M Fe1 0.00(2) 4_665 4_665
C5 O2 Ni1 132.3(5) . 2_655
C5 O2 Fe1 132.3(5) . 2_655
Ni1 O2 Fe1 0.00(4) 2_655 2_655
O1M Fe1 O1 95.51(14) . 6_655
O1M Fe1 O1 95.51(14) . .
O1 Fe1 O1 169.0(3) 6_655 .
O1M Fe1 O2 95.58(14) . 4_665
O1 Fe1 O2 90.4(3) 6_655 4_665
O1 Fe1 O2 88.6(3) . 4_665
O1M Fe1 O2 95.58(14) . 3_665
O1 Fe1 O2 88.6(3) 6_655 3_665
O1 Fe1 O2 90.4(3) . 3_665
O2 Fe1 O2 168.8(3) 4_665 3_665
O1M Fe1 N1 180.00(8) . .
O1 Fe1 N1 84.49(14) 6_655 .
O1 Fe1 N1 84.49(14) . .
O2 Fe1 N1 84.42(14) 4_665 .
O2 Fe1 N1 84.42(14) 3_665 .

loop_
_geom_bond_atom_site_label_1
_geom_bond_atom_site_label_2
_geom_bond_distance
_geom_bond_site_symmetry_2
C6C C6 1.569(18) .
C6D C6 1.525(18) .
C6E C6 1.559(18) .
C6F C6 1.542(17) .
C1 N1 1.320(8) .
C1 C2 1.386(10) .
C2 C3 1.367(9) .
C3 C2 1.367(9) 6_655
C3 C4 1.477(14) .
C4 N2 1.338(6) .
C4 N2 1.338(6) 4_655
C5 O2 1.229(9) .
C5 O1 1.243(9) .
C5 C6 1.532(11) .
C6 C6A 1.494(15) .
C6 C6B 1.539(16) .
N1 C1 1.320(8) 6_655
N1 Fe1 2.190(7) .
N2 C4 1.338(6) 2_545
O1 Fe1 2.015(5) .
O1M Ni1 1.8849(14) 2_655
O1M Fe1 1.8849(14) 2_655
O1M Fe1 1.8849(14) .
O1M Ni1 1.8849(14) 4_665
O1M Fe1 1.8849(14) 4_665
O2 Ni1 2.024(5) 2_655
O2 Fe1 2.024(5) 2_655
Fe1 O1 2.015(5) 6_655
Fe1 O2 2.024(5) 4_665
Fe1 O2 2.024(5) 3_665
